data_4109972
loop_
_publ_author_name
'Vadim A. Soloshonok'
'Hisanori Ueki'
'Manabu Yasumoto'
'Shekar Mekala'
'Jennifer S. Hirschi'
'Daniel A. Singleton'

_publ_contact_author
; 
   Prof. Soloshonok, Vadim A.  
   Department of Chemistry and Biochemistry
   University of Oklahoma 
   620 Parrington Oval, Room 208
   Norman, OK  73019-3051  USA 
;
_publ_contact_author_email vadim@ou.edu
_publ_contact_author_fax 1(405)3256111
_publ_contact_author_phone 1(405)3258279
_publ_section_title
;
 Phenomenon of Optical Self-Purification of Chiral Non-Racemic Compounds
;
_journal_name_full 'Journal of the American Chemical Society'
_journal_page_first 12112
_journal_page_last 12113
_journal_paper_doi 10.1021/ja065603a
_journal_volume 129
_journal_year 2007
_chemical_formula_moiety 'C4 H5 F3 O3'
_chemical_formula_sum 'C4 H5 F3 O3'
_chemical_formula_weight 158.08
_chemical_melting_point 361
_chemical_name_systematic
; 
 (R/S)-3,3,3-trifluoro-2-hydroxy-2-methylpropionic acid 
;
_space_group_IT_number 2
_symmetry_cell_setting triclinic
_symmetry_space_group_name_Hall '-P 1'
_symmetry_space_group_name_H-M 'P -1'
_atom_sites_solution_hydrogens geom
_atom_sites_solution_primary direct
_atom_sites_solution_secondary difmap
_audit_creation_method SHELXL-97
_cell_angle_alpha 94.583(6)
_cell_angle_beta 91.888(6)
_cell_angle_gamma 116.698(6)
_cell_formula_units_Z 2
_cell_length_a 5.8633(18)
_cell_length_b 5.9866(18)
_cell_length_c 9.609(3)
_cell_measurement_reflns_used 1908
_cell_measurement_temperature 100(2)
_cell_measurement_theta_max 28.01
_cell_measurement_theta_min 3.83
_cell_volume 299.47(16)
_computing_cell_refinement 'Bruker SMART'
_computing_data_collection 'Bruker SMART'
_computing_data_reduction 'Bruker SAINT'
_computing_molecular_graphics 'SHELXTL (Sheldrick, 2000)'
_computing_publication_material 'SHELXTL (Sheldrick, 2000)'
_computing_structure_refinement 'SHELXTL (Sheldrick, 2000)'
_computing_structure_solution 'SHELXTL (Sheldrick, 2000)'
_diffrn_ambient_temperature 100(2)
_diffrn_measured_fraction_theta_full 0.978
_diffrn_measured_fraction_theta_max 0.978
_diffrn_measurement_device_type 'Bruker APEX'
_diffrn_measurement_method '\w scans'
_diffrn_radiation_monochromator graphite
_diffrn_radiation_source 'fine-focus sealed tube'
_diffrn_radiation_type MoK\a
_diffrn_radiation_wavelength 0.71073
_diffrn_reflns_av_R_equivalents 0.0127
_diffrn_reflns_av_sigmaI/netI 0.0189
_diffrn_reflns_limit_h_max 7
_diffrn_reflns_limit_h_min -7
_diffrn_reflns_limit_k_max 7
_diffrn_reflns_limit_k_min -7
_diffrn_reflns_limit_l_max 11
_diffrn_reflns_limit_l_min -10
_diffrn_reflns_number 2332
_diffrn_reflns_theta_full 25.99
_diffrn_reflns_theta_max 25.99
_diffrn_reflns_theta_min 2.13
_diffrn_standards_number 0
_exptl_absorpt_coefficient_mu 0.201
_exptl_absorpt_correction_T_max 0.9861
_exptl_absorpt_correction_T_min 0.9275
_exptl_absorpt_correction_type multi-scan
_exptl_absorpt_process_details 'SADABS (Sheldrick, 2002)'
_exptl_crystal_colour colorless
_exptl_crystal_density_diffrn 1.753
_exptl_crystal_description prism
_exptl_crystal_F_000 160
_exptl_crystal_size_max 0.38
_exptl_crystal_size_mid 0.20
_exptl_crystal_size_min 0.07
_refine_diff_density_max 0.384
_refine_diff_density_min -0.222
_refine_diff_density_rms 0.052
_refine_ls_extinction_method none
_refine_ls_goodness_of_fit_ref 1.006
_refine_ls_hydrogen_treatment mixed
_refine_ls_matrix_type full
_refine_ls_number_parameters 97
_refine_ls_number_reflns 1155
_refine_ls_number_restraints 0
_refine_ls_restrained_S_all 1.006
_refine_ls_R_factor_all 0.0378
_refine_ls_R_factor_gt 0.0343
_refine_ls_shift/su_max 0.000
_refine_ls_shift/su_mean 0.000
_refine_ls_structure_factor_coef Fsqd
_refine_ls_weighting_details 'calc w=1/[\s^2^(Fo^2^)+(0.0500P)^2^+0.1500P] where P=(Fo^2^+2Fc^2^)/3'
_refine_ls_weighting_scheme calc
_refine_ls_wR_factor_gt 0.0871
_refine_ls_wR_factor_ref 0.0898
_reflns_number_gt 1054
_reflns_number_total 1155
_reflns_threshold_expression I>2\s(I)
_cod_data_source_file ja065603asi20060809_025826_2.cif
_cod_data_source_block (R/S)
_cod_database_code 4109972

loop_
_symmetry_equiv_pos_as_xyz
'x, y, z'
'-x, -y, -z'

loop_
_atom_site_label
_atom_site_type_symbol
_atom_site_fract_x
_atom_site_fract_y
_atom_site_fract_z
_atom_site_U_iso_or_equiv
_atom_site_adp_type
_atom_site_occupancy
_atom_site_symmetry_multiplicity
_atom_site_calc_flag
_atom_site_refinement_flags
F1 F 0.48720(18) 0.52256(17) 0.19726(11) 0.0308(3) Uani 1 1 d .
F2 F 0.4523(2) 0.2051(2) 0.05903(10) 0.0358(3) Uani 1 1 d .
F3 F 0.11876(17) 0.25415(17) 0.10004(10) 0.0286(3) Uani 1 1 d .
O1 O 0.15738(19) 0.2063(2) 0.37759(11) 0.0210(3) Uani 1 1 d .
H1 H 0.250(4) 0.337(4) 0.425(2) 0.025 Uiso 1 1 d .
O2 O 0.6392(2) 0.3250(2) 0.46559(11) 0.0242(3) Uani 1 1 d .
O3 O 0.6754(2) 0.0806(2) 0.28853(12) 0.0255(3) Uani 1 1 d .
H3 H 0.825(4) 0.133(4) 0.324(2) 0.031 Uiso 1 1 d .
C1 C 0.3396(3) 0.2771(3) 0.15808(16) 0.0221(3) Uani 1 1 d .
C2 C 0.1356(3) -0.1531(3) 0.24040(17) 0.0221(3) Uani 1 1 d .
H2A H 0.1110 -0.2464 0.3225 0.033 Uiso 1 1 d R
H2B H 0.2247 -0.2093 0.1722 0.033 Uiso 1 1 d R
H2C H -0.0314 -0.1839 0.1977 0.033 Uiso 1 1 d R
C3 C 0.2946(3) 0.1260(3) 0.28500(15) 0.0169(3) Uani 1 1 d .
C4 C 0.5574(3) 0.1890(3) 0.35767(16) 0.0179(3) Uani 1 1 d .

loop_
_atom_site_aniso_label
_atom_site_aniso_U_11
_atom_site_aniso_U_22
_atom_site_aniso_U_33
_atom_site_aniso_U_23
_atom_site_aniso_U_13
_atom_site_aniso_U_12
F1 0.0247(5) 0.0194(5) 0.0435(6) 0.0087(4) -0.0003(4) 0.0051(4)
F2 0.0462(6) 0.0480(6) 0.0264(5) 0.0110(4) 0.0162(5) 0.0310(5)
F3 0.0257(5) 0.0306(5) 0.0304(5) 0.0051(4) -0.0047(4) 0.0137(4)
O1 0.0141(5) 0.0238(6) 0.0245(6) -0.0044(4) 0.0017(4) 0.0092(4)
O2 0.0212(6) 0.0271(6) 0.0256(6) -0.0055(4) -0.0036(4) 0.0136(5)
O3 0.0147(5) 0.0305(6) 0.0318(6) -0.0091(5) -0.0022(5) 0.0128(5)
C1 0.0190(7) 0.0223(7) 0.0253(8) 0.0018(6) 0.0015(6) 0.0097(6)
C2 0.0176(7) 0.0169(7) 0.0293(8) -0.0001(6) -0.0016(6) 0.0062(6)
C3 0.0132(7) 0.0181(7) 0.0201(7) -0.0008(5) 0.0012(5) 0.0080(6)
C4 0.0136(7) 0.0167(7) 0.0233(8) 0.0021(5) 0.0028(6) 0.0066(5)

loop_
_atom_type_symbol
_atom_type_description
_atom_type_scat_dispersion_real
_atom_type_scat_dispersion_imag
_atom_type_scat_source
C C 0.0033 0.0016 'International Tables Vol C Tables 4.2.6.8 and 6.1.1.4'
H H 0.0000 0.0000 'International Tables Vol C Tables 4.2.6.8 and 6.1.1.4'
O O 0.0106 0.0060 'International Tables Vol C Tables 4.2.6.8 and 6.1.1.4'
F F 0.0171 0.0103 'International Tables Vol C Tables 4.2.6.8 and 6.1.1.4'

loop_
_geom_angle_atom_site_label_1
_geom_angle_atom_site_label_2
_geom_angle_atom_site_label_3
_geom_angle
C3 O1 H1 112.5(13)
C4 O3 H3 110.5(14)
F2 C1 F3 107.50(13)
F2 C1 F1 107.84(13)
F3 C1 F1 106.93(12)
F2 C1 C3 112.84(12)
F3 C1 C3 111.01(12)
F1 C1 C3 110.47(12)
C3 C2 H2A 109.5
C3 C2 H2B 109.5
H2A C2 H2B 109.5
C3 C2 H2C 109.5
H2A C2 H2C 109.5
H2B C2 H2C 109.5
O1 C3 C2 108.67(12)
O1 C3 C1 107.46(12)
C2 C3 C1 110.69(12)
O1 C3 C4 109.17(12)
C2 C3 C4 112.67(12)
C1 C3 C4 108.05(12)
O2 C4 O3 125.58(14)
O2 C4 C3 122.08(13)
O3 C4 C3 112.34(12)

loop_
_geom_bond_atom_site_label_1
_geom_bond_atom_site_label_2
_geom_bond_distance
F1 C1 1.3408(18)
F2 C1 1.3261(18)
F3 C1 1.3370(18)
O1 C3 1.4127(17)
O1 H1 0.81(2)
O2 C4 1.2043(18)
O3 C4 1.3064(18)
O3 H3 0.83(2)
C1 C3 1.535(2)
C2 C3 1.5182(19)
C2 H2A 0.9800
C2 H2B 0.9800
C2 H2C 0.9800
C3 C4 1.539(2)

loop_
_geom_hbond_atom_site_label_D
_geom_hbond_atom_site_label_H
_geom_hbond_atom_site_label_A
_geom_hbond_distance_DH
_geom_hbond_distance_HA
_geom_hbond_distance_DA
_geom_hbond_angle_DHA
_geom_hbond_site_symmetry_A
O1 H1 O2 0.81(2) 2.01(2) 2.7863(17) 159.1(18) 2_666
O3 H3 O1 0.83(2) 1.84(2) 2.6665(17) 169.6(19) 1_655

loop_
_geom_torsion_atom_site_label_1
_geom_torsion_atom_site_label_2
_geom_torsion_atom_site_label_3
_geom_torsion_atom_site_label_4
_geom_torsion
F2 C1 C3 O1 -175.65(11)
F3 C1 C3 O1 -54.90(15)
F1 C1 C3 O1 63.55(15)
F2 C1 C3 C2 -57.13(16)
F3 C1 C3 C2 63.62(16)
F1 C1 C3 C2 -177.93(11)
F2 C1 C3 C4 66.67(15)
F3 C1 C3 C4 -172.58(11)
F1 C1 C3 C4 -54.13(16)
O1 C3 C4 O2 -12.04(19)
C2 C3 C4 O2 -132.87(15)
C1 C3 C4 O2 104.53(16)
O1 C3 C4 O3 168.44(12)
C2 C3 C4 O3 47.61(17)
C1 C3 C4 O3 -74.99(15)
